data_7248850
loop_
_publ_author_name
'Arumugam, Natarajan'
'Darshan V. M., Datta'
'Venketesh, Vishal'
'Pradhan, Sai Sanwid'
'Garg, Anuj'
'Sivaramakrishnan, Venketesh'
'Kanchi, Subbarao'
'Mahalingam, Sakkarapalayam M.'

_publ_section_title
;
 Synthesis, computational docking and molecular dynamics studies of a new
 class of spiroquinoxalinopyrrolidine embedded chromanone hybrids as
 potent anti-cholinesterase agents
;
_journal_issue 26
_journal_name_full 'RSC Advances'
_journal_page_first 18815
_journal_page_last 18831
_journal_paper_doi 10.1039/D4RA02432J
_journal_volume 14
_journal_year 2024
_chemical_formula_sum 'C40 H31 N3 O3'
_chemical_formula_weight 601.68
_space_group_crystal_system monoclinic
_space_group_IT_number 14
_space_group_name_Hall '-P 2yn'
_space_group_name_H-M_alt 'P 1 21/n 1'
_atom_sites_solution_hydrogens mixed
_audit_block_doi 10.5517/ccdc.csd.cc29dm1d
_audit_creation_method SHELXL-2018/3
_audit_update_record
;
2021-12-08 deposited with the CCDC.	2024-05-23 downloaded from the CCDC.
;
_cell_angle_alpha 90
_cell_angle_beta 104.878(4)
_cell_angle_gamma 90
_cell_formula_units_Z 4
_cell_length_a 13.4850(18)
_cell_length_b 11.0322(14)
_cell_length_c 21.808(3)
_cell_measurement_temperature 293(2)
_cell_volume 3135.6(7)
_computing_structure_refinement 'SHELXL-2018/3 (Sheldrick, 2018)'
_computing_structure_solution 'SHELXT 2018/2 (Sheldrick, 2018)'
_diffrn_ambient_temperature 293(2)
_diffrn_measured_fraction_theta_full 0.996
_diffrn_measured_fraction_theta_max 0.994
_diffrn_radiation_type MoK\a
_diffrn_radiation_wavelength 0.71073
_diffrn_reflns_av_R_equivalents 0.1023
_diffrn_reflns_av_unetI/netI 0.1081
_diffrn_reflns_Laue_measured_fraction_full 0.996
_diffrn_reflns_Laue_measured_fraction_max 0.994
_diffrn_reflns_limit_h_max 16
_diffrn_reflns_limit_h_min -14
_diffrn_reflns_limit_k_max 13
_diffrn_reflns_limit_k_min -13
_diffrn_reflns_limit_l_max 26
_diffrn_reflns_limit_l_min -26
_diffrn_reflns_number 36001
_diffrn_reflns_point_group_measured_fraction_full 0.996
_diffrn_reflns_point_group_measured_fraction_max 0.994
_diffrn_reflns_theta_full 25.242
_diffrn_reflns_theta_max 26.000
_diffrn_reflns_theta_min 1.612
_exptl_absorpt_coefficient_mu 0.081
_exptl_crystal_density_diffrn 1.275
_exptl_crystal_F_000 1264
_refine_diff_density_max 0.241
_refine_diff_density_min -0.222
_refine_diff_density_rms 0.049
_refine_ls_extinction_method none
_refine_ls_goodness_of_fit_ref 1.129
_refine_ls_hydrogen_treatment mixed
_refine_ls_matrix_type full
_refine_ls_number_parameters 420
_refine_ls_number_reflns 6130
_refine_ls_number_restraints 0
_refine_ls_restrained_S_all 1.129
_refine_ls_R_factor_all 0.1739
_refine_ls_R_factor_gt 0.0909
_refine_ls_shift/su_max 0.000
_refine_ls_shift/su_mean 0.000
_refine_ls_structure_factor_coef Fsqd
_refine_ls_weighting_details 'w=1/[\s^2^(Fo^2^)+(0.0433P)^2^+3.1510P] where P=(Fo^2^+2Fc^2^)/3'
_refine_ls_weighting_scheme calc
_refine_ls_wR_factor_gt 0.1640
_refine_ls_wR_factor_ref 0.1948
_reflns_Friedel_coverage 0.000
_reflns_number_gt 3390
_reflns_number_total 6130
_reflns_threshold_expression 'I > 2\s(I)'
_cod_data_source_file d4ra02432j2.cif
_cod_data_source_block shelx
_cod_original_sg_symbol_H-M 'P 21/n'
_cod_database_code 7248850
_shelx_shelxl_version_number 2018/3
_shelx_space_group_comment
;
The symmetry employed for this shelxl refinement is uniquely defined
by the following loop, which should always be used as a source of
symmetry information in preference to the above space-group names.
They are only intended as comments.
;

loop_
_space_group_symop_operation_xyz
'x, y, z'
'-x+1/2, y+1/2, -z+1/2'
'-x, -y, -z'
'x-1/2, -y-1/2, z-1/2'

loop_
_atom_site_label
_atom_site_type_symbol
_atom_site_fract_x
_atom_site_fract_y
_atom_site_fract_z
_atom_site_U_iso_or_equiv
_atom_site_adp_type
_atom_site_occupancy
_atom_site_site_symmetry_order
_atom_site_calc_flag
_atom_site_refinement_flags_posn
_atom_site_refinement_flags_adp
_atom_site_refinement_flags_occupancy
_atom_site_disorder_assembly
_atom_site_disorder_group
O2 O 0.67299(19) 0.2219(2) 0.38852(12) 0.0470(7) Uani 1 1 d . . . . .
O3 O 0.8908(2) 0.4876(3) 0.42205(13) 0.0572(8) Uani 1 1 d . . . . .
N2 N 0.6062(2) 0.2699(3) 0.52877(14) 0.0375(7) Uani 1 1 d . . . . .
N3 N 0.4243(2) 0.3296(3) 0.43207(15) 0.0421(8) Uani 1 1 d . . . . .
N1 N 0.7459(3) 0.5037(3) 0.53677(16) 0.0411(9) Uani 1 1 d . . . . .
O1 O 1.0760(3) -0.0791(3) 0.61816(15) 0.0788(10) Uani 1 1 d . . . . .
C33 C 0.6033(3) 0.3552(3) 0.48721(16) 0.0312(8) Uani 1 1 d . . . . .
C19 C 0.7538(3) 0.2274(3) 0.44583(17) 0.0385(9) Uani 1 1 d . . . . .
H19A H 0.813264 0.184956 0.439325 0.046 Uiso 1 1 calc R U . . .
H19B H 0.731800 0.185723 0.479224 0.046 Uiso 1 1 calc R U . . .
C27 C 0.6366(3) 0.5209(3) 0.42715(17) 0.0371(9) Uani 1 1 d . . . . .
C17 C 0.7850(2) 0.3566(3) 0.46745(16) 0.0312(8) Uani 1 1 d . . . . .
C32 C 0.5119(3) 0.3854(3) 0.43950(16) 0.0339(9) Uani 1 1 d . . . . .
C8 C 0.8685(3) 0.3610(3) 0.53130(16) 0.0353(9) Uani 1 1 d . . . . .
H8 H 0.921942 0.416482 0.525246 0.042 Uiso 1 1 calc R U . . .
C20 C 0.7671(3) 0.3761(3) 0.34848(18) 0.0410(10) Uani 1 1 d . . . . .
C18 C 0.8212(3) 0.4137(3) 0.41294(18) 0.0390(9) Uani 1 1 d . . . . .
C9 C 0.8178(3) 0.4217(3) 0.57831(17) 0.0399(9) Uani 1 1 d . . . . .
H9 H 0.779673 0.361145 0.595932 0.048 Uiso 1 1 calc R U . . .
C31 C 0.5344(3) 0.4882(3) 0.40287(17) 0.0381(9) Uani 1 1 d . . . . .
C34 C 0.5145(3) 0.2084(3) 0.52293(17) 0.0373(9) Uani 1 1 d . . . . .
C26 C 0.6924(3) 0.4360(3) 0.48066(17) 0.0341(9) Uani 1 1 d . . . . .
C39 C 0.4250(3) 0.2373(3) 0.47493(18) 0.0392(9) Uani 1 1 d . . . . .
C5 C 0.9209(3) 0.2423(3) 0.55434(17) 0.0389(9) Uani 1 1 d . . . . .
C25 C 0.6945(3) 0.2827(4) 0.33927(19) 0.0466(10) Uani 1 1 d . . . . .
C2 C 1.0208(3) 0.0238(4) 0.59705(19) 0.0509(11) Uani 1 1 d . . . . .
C11 C 0.8586(3) 0.4974(4) 0.6917(2) 0.0519(11) Uani 1 1 d . . . . .
C30 C 0.4706(3) 0.5530(4) 0.35385(19) 0.0513(11) Uani 1 1 d . . . . .
H30 H 0.402510 0.530156 0.337442 0.062 Uiso 1 1 calc R U . . .
C28 C 0.6754(3) 0.6222(3) 0.4036(2) 0.0489(11) Uani 1 1 d . . . . .
H28 H 0.742932 0.646633 0.420266 0.059 Uiso 1 1 calc R U . . .
C4 C 1.0148(3) 0.2127(4) 0.54282(17) 0.0455(10) Uani 1 1 d . . . . .
H4 H 1.045382 0.266824 0.520549 0.055 Uiso 1 1 calc R U . . .
C21 C 0.7828(4) 0.4325(4) 0.2951(2) 0.0586(12) Uani 1 1 d . . . . .
H21 H 0.830292 0.495139 0.299931 0.070 Uiso 1 1 calc R U . . .
C10 C 0.8932(3) 0.4872(4) 0.63217(18) 0.0531(11) Uani 1 1 d . . . . .
H10A H 0.958220 0.444533 0.641562 0.064 Uiso 1 1 calc R U . . .
H10B H 0.904801 0.568096 0.617980 0.064 Uiso 1 1 calc R U . . .
C6 C 0.8799(3) 0.1579(4) 0.5870(2) 0.0534(11) Uani 1 1 d . . . . .
H6 H 0.816441 0.174145 0.594613 0.064 Uiso 1 1 calc R U . . .
C29 C 0.5106(4) 0.6523(4) 0.3300(2) 0.0642(13) Uani 1 1 d . . . . .
H29 H 0.469326 0.696950 0.296987 0.077 Uiso 1 1 calc R U . . .
C3 C 1.0636(3) 0.1046(4) 0.56377(19) 0.0555(12) Uani 1 1 d . . . . .
H3 H 1.126052 0.086656 0.555180 0.067 Uiso 1 1 calc R U . . .
C36 C 0.4214(4) 0.0502(4) 0.5592(2) 0.0588(12) Uani 1 1 d . . . . .
H36 H 0.419621 -0.013434 0.586870 0.071 Uiso 1 1 calc R U . . .
C38 C 0.3352(3) 0.1710(4) 0.4711(2) 0.0545(11) Uani 1 1 d . . . . .
H38 H 0.275775 0.189821 0.440061 0.065 Uiso 1 1 calc R U . . .
C35 C 0.5094(3) 0.1137(3) 0.56511(19) 0.0503(11) Uani 1 1 d . . . . .
H35 H 0.567039 0.094431 0.597427 0.060 Uiso 1 1 calc R U . . .
C7 C 0.9283(3) 0.0496(4) 0.6091(2) 0.0583(12) Uani 1 1 d . . . . .
H7 H 0.898422 -0.004521 0.631813 0.070 Uiso 1 1 calc R U . . .
C010 C 0.6112(4) 0.6857(4) 0.3548(2) 0.0608(13) Uani 1 1 d . . . . .
H010 H 0.636599 0.753019 0.338220 0.073 Uiso 1 1 calc R U . . .
C37 C 0.3342(4) 0.0793(4) 0.5124(3) 0.0648(13) Uani 1 1 d . . . . .
H37 H 0.274107 0.035567 0.509167 0.078 Uiso 1 1 calc R U . . .
C24 C 0.6421(4) 0.2482(4) 0.2787(2) 0.0718(14) Uani 1 1 d . . . . .
H24 H 0.594196 0.185787 0.273186 0.086 Uiso 1 1 calc R U . . .
C22 C 0.7294(5) 0.3979(5) 0.2349(2) 0.0829(17) Uani 1 1 d . . . . .
H22 H 0.740529 0.437473 0.199613 0.099 Uiso 1 1 calc R U . . .
C23 C 0.6598(5) 0.3046(6) 0.2274(2) 0.0882(17) Uani 1 1 d . . . . .
H23 H 0.624667 0.280106 0.186801 0.106 Uiso 1 1 calc R U . . .
C16 C 0.8103(4) 0.5960(5) 0.7072(3) 0.0885(17) Uani 1 1 d . . . . .
H16 H 0.799503 0.663119 0.680508 0.106 Uiso 1 1 calc R U . . .
C12 C 0.8713(4) 0.4007(6) 0.7333(3) 0.0918(17) Uani 1 1 d . . . . .
H12 H 0.903040 0.331194 0.723408 0.110 Uiso 1 1 calc R U . . .
C15 C 0.7764(5) 0.5986(8) 0.7630(4) 0.112(2) Uani 1 1 d . . . . .
H15 H 0.743792 0.667366 0.772922 0.135 Uiso 1 1 calc R U . . .
C14 C 0.7904(5) 0.5038(10) 0.8016(4) 0.116(3) Uani 1 1 d . . . . .
H14 H 0.766628 0.506607 0.837983 0.139 Uiso 1 1 calc R U . . .
C13 C 0.8395(6) 0.4013(8) 0.7888(3) 0.119(2) Uani 1 1 d . . . . .
H13 H 0.850756 0.335213 0.816175 0.142 Uiso 1 1 calc R U . . .
C1 C 1.0417(5) -0.1546(5) 0.6607(3) 0.133(3) Uani 1 1 d . . . . .
H1A H 0.978491 -0.192881 0.638970 0.199 Uiso 1 1 calc R U . . .
H1B H 1.030704 -0.106803 0.695193 0.199 Uiso 1 1 calc R U . . .
H1C H 1.092445 -0.215506 0.677030 0.199 Uiso 1 1 calc R U . . .
H1 H 0.707(3) 0.536(4) 0.5532(19) 0.056(14) Uiso 1 1 d . . . . .

loop_
_atom_site_aniso_label
_atom_site_aniso_U_11
_atom_site_aniso_U_22
_atom_site_aniso_U_33
_atom_site_aniso_U_23
_atom_site_aniso_U_13
_atom_site_aniso_U_12
O2 0.0426(16) 0.0427(16) 0.0539(17) -0.0058(14) 0.0093(14) -0.0053(13)
O3 0.0470(18) 0.0665(19) 0.0663(19) 0.0015(15) 0.0291(14) -0.0187(16)
N2 0.0350(19) 0.0341(17) 0.0479(19) 0.0038(15) 0.0185(15) 0.0031(15)
N3 0.0311(19) 0.0401(19) 0.058(2) -0.0035(17) 0.0163(15) -0.0034(16)
N1 0.038(2) 0.0377(19) 0.053(2) -0.0079(17) 0.0219(18) 0.0022(17)
O1 0.086(2) 0.075(2) 0.087(2) 0.0121(19) 0.0420(19) 0.045(2)
C33 0.031(2) 0.0262(19) 0.041(2) -0.0014(17) 0.0175(17) 0.0051(17)
C19 0.036(2) 0.037(2) 0.046(2) 0.0018(18) 0.0158(19) 0.0022(18)
C27 0.044(3) 0.0256(19) 0.051(2) 0.0006(17) 0.0281(19) 0.0071(18)
C17 0.030(2) 0.0270(19) 0.042(2) 0.0014(16) 0.0200(17) 0.0038(16)
C32 0.031(2) 0.029(2) 0.048(2) -0.0053(17) 0.0209(18) 0.0014(18)
C8 0.030(2) 0.038(2) 0.042(2) -0.0028(17) 0.0162(17) -0.0053(17)
C20 0.044(2) 0.038(2) 0.047(2) 0.0038(19) 0.0230(19) 0.012(2)
C18 0.035(2) 0.038(2) 0.051(2) 0.0012(19) 0.0226(19) 0.004(2)
C9 0.035(2) 0.044(2) 0.044(2) -0.0063(19) 0.0170(18) 0.0017(19)
C31 0.034(2) 0.038(2) 0.048(2) -0.0002(19) 0.0200(19) 0.0057(19)
C34 0.038(2) 0.031(2) 0.050(2) -0.0046(18) 0.025(2) -0.0019(18)
C26 0.033(2) 0.0266(19) 0.048(2) 0.0004(18) 0.0198(17) 0.0004(17)
C39 0.035(2) 0.033(2) 0.057(2) -0.0078(19) 0.025(2) -0.0024(18)
C5 0.031(2) 0.044(2) 0.044(2) -0.0023(19) 0.0130(18) 0.0035(19)
C25 0.045(3) 0.047(3) 0.048(3) 0.000(2) 0.013(2) 0.012(2)
C2 0.056(3) 0.048(3) 0.051(3) -0.002(2) 0.018(2) 0.019(2)
C11 0.037(2) 0.065(3) 0.051(3) -0.018(2) 0.007(2) -0.004(2)
C30 0.047(3) 0.054(3) 0.054(3) 0.007(2) 0.014(2) 0.013(2)
C28 0.051(3) 0.032(2) 0.074(3) 0.005(2) 0.035(2) 0.006(2)
C4 0.036(2) 0.059(3) 0.045(2) 0.000(2) 0.0177(18) 0.007(2)
C21 0.071(3) 0.057(3) 0.054(3) 0.011(2) 0.027(2) 0.015(2)
C10 0.043(2) 0.065(3) 0.055(3) -0.013(2) 0.018(2) -0.010(2)
C6 0.041(3) 0.053(3) 0.074(3) 0.009(2) 0.030(2) 0.015(2)
C29 0.086(4) 0.054(3) 0.056(3) 0.022(2) 0.024(3) 0.028(3)
C3 0.041(3) 0.076(3) 0.056(3) -0.002(2) 0.023(2) 0.019(2)
C36 0.068(3) 0.036(2) 0.086(3) 0.004(2) 0.046(3) -0.009(2)
C38 0.039(3) 0.039(2) 0.091(3) -0.009(2) 0.027(2) -0.007(2)
C35 0.058(3) 0.040(2) 0.060(3) 0.007(2) 0.029(2) 0.000(2)
C7 0.057(3) 0.050(3) 0.077(3) 0.013(2) 0.034(2) 0.013(2)
C010 0.075(4) 0.045(3) 0.077(3) 0.016(2) 0.046(3) 0.011(3)
C37 0.049(3) 0.045(3) 0.115(4) -0.011(3) 0.047(3) -0.011(2)
C24 0.078(3) 0.067(3) 0.061(3) -0.009(3) 0.000(3) 0.008(3)
C22 0.115(5) 0.090(4) 0.049(3) 0.018(3) 0.030(3) 0.029(4)
C23 0.112(5) 0.093(4) 0.049(3) 0.001(3) 0.001(3) 0.015(4)
C16 0.085(4) 0.096(4) 0.085(4) -0.021(3) 0.023(3) 0.017(3)
C12 0.102(4) 0.097(4) 0.080(4) 0.001(4) 0.030(3) 0.005(4)
C15 0.095(5) 0.147(7) 0.097(5) -0.048(5) 0.027(4) 0.023(5)
C14 0.086(5) 0.182(9) 0.088(5) -0.040(6) 0.035(4) -0.026(5)
C13 0.146(7) 0.140(7) 0.073(4) 0.010(4) 0.033(4) -0.033(6)
C1 0.149(6) 0.100(5) 0.186(7) 0.080(5) 0.110(6) 0.082(4)

loop_
_atom_type_symbol
_atom_type_description
_atom_type_scat_dispersion_real
_atom_type_scat_dispersion_imag
_atom_type_scat_source
C C 0.0033 0.0016 'International Tables Vol C Tables 4.2.6.8 and 6.1.1.4'
H H 0.0000 0.0000 'International Tables Vol C Tables 4.2.6.8 and 6.1.1.4'
N N 0.0061 0.0033 'International Tables Vol C Tables 4.2.6.8 and 6.1.1.4'
O O 0.0106 0.0060 'International Tables Vol C Tables 4.2.6.8 and 6.1.1.4'

loop_
_citation_id
_citation_doi
_citation_year
1 10.1016/j.molstruc.2023.136189 2023

loop_
_geom_angle_atom_site_label_1
_geom_angle_atom_site_label_2
_geom_angle_atom_site_label_3
_geom_angle
_geom_angle_site_symmetry_1
_geom_angle_site_symmetry_3
_geom_angle_publ_flag
C25 O2 C19 113.5(3) . . ?
C33 N2 C34 115.1(3) . . ?
C32 N3 C39 114.6(3) . . ?
C26 N1 C9 108.1(3) . . ?
C26 N1 H1 112(3) . . ?
C9 N1 H1 114(3) . . ?
C2 O1 C1 117.9(3) . . ?
N2 C33 C32 122.7(3) . . ?
N2 C33 C26 127.0(3) . . ?
C32 C33 C26 110.2(3) . . ?
O2 C19 C17 113.4(3) . . ?
O2 C19 H19A 108.9 . . ?
C17 C19 H19A 108.9 . . ?
O2 C19 H19B 108.9 . . ?
C17 C19 H19B 108.9 . . ?
H19A C19 H19B 107.7 . . ?
C28 C27 C31 119.9(4) . . ?
C28 C27 C26 128.0(3) . . ?
C31 C27 C26 112.1(3) . . ?
C19 C17 C18 105.1(3) . . ?
C19 C17 C8 112.7(3) . . ?
C18 C17 C8 112.4(3) . . ?
C19 C17 C26 113.5(3) . . ?
C18 C17 C26 109.4(3) . . ?
C8 C17 C26 103.9(3) . . ?
N3 C32 C33 124.3(3) . . ?
N3 C32 C31 127.3(3) . . ?
C33 C32 C31 108.4(3) . . ?
C5 C8 C9 114.2(3) . . ?
C5 C8 C17 116.2(3) . . ?
C9 C8 C17 105.6(3) . . ?
C5 C8 H8 106.8 . . ?
C9 C8 H8 106.8 . . ?
C17 C8 H8 106.8 . . ?
C21 C20 C25 117.6(4) . . ?
C21 C20 C18 122.2(4) . . ?
C25 C20 C18 120.2(3) . . ?
O3 C18 C20 121.2(3) . . ?
O3 C18 C17 122.2(3) . . ?
C20 C18 C17 116.6(3) . . ?
N1 C9 C10 113.0(3) . . ?
N1 C9 C8 101.3(3) . . ?
C10 C9 C8 113.6(3) . . ?
N1 C9 H9 109.5 . . ?
C10 C9 H9 109.5 . . ?
C8 C9 H9 109.5 . . ?
C30 C31 C27 121.2(3) . . ?
C30 C31 C32 130.2(4) . . ?
C27 C31 C32 108.5(3) . . ?
N2 C34 C35 119.7(4) . . ?
N2 C34 C39 121.9(3) . . ?
C35 C34 C39 118.4(3) . . ?
N1 C26 C33 116.8(3) . . ?
N1 C26 C27 111.5(3) . . ?
C33 C26 C27 100.5(3) . . ?
N1 C26 C17 100.9(3) . . ?
C33 C26 C17 111.2(3) . . ?
C27 C26 C17 116.6(3) . . ?
N3 C39 C38 119.4(4) . . ?
N3 C39 C34 121.5(3) . . ?
C38 C39 C34 119.2(4) . . ?
C6 C5 C4 116.2(3) . . ?
C6 C5 C8 122.9(3) . . ?
C4 C5 C8 120.9(3) . . ?
O2 C25 C24 117.3(4) . . ?
O2 C25 C20 122.2(3) . . ?
C24 C25 C20 120.5(4) . . ?
C3 C2 C7 119.8(4) . . ?
C3 C2 O1 116.8(4) . . ?
C7 C2 O1 123.4(4) . . ?
C16 C11 C12 116.3(5) . . ?
C16 C11 C10 123.7(5) . . ?
C12 C11 C10 119.9(4) . . ?
C29 C30 C31 118.3(4) . . ?
C29 C30 H30 120.9 . . ?
C31 C30 H30 120.9 . . ?
C010 C28 C27 118.3(4) . . ?
C010 C28 H28 120.9 . . ?
C27 C28 H28 120.9 . . ?
C3 C4 C5 121.4(4) . . ?
C3 C4 H4 119.3 . . ?
C5 C4 H4 119.3 . . ?
C22 C21 C20 121.4(5) . . ?
C22 C21 H21 119.3 . . ?
C20 C21 H21 119.3 . . ?
C11 C10 C9 114.2(3) . . ?
C11 C10 H10A 108.7 . . ?
C9 C10 H10A 108.7 . . ?
C11 C10 H10B 108.7 . . ?
C9 C10 H10B 108.7 . . ?
H10A C10 H10B 107.6 . . ?
C5 C6 C7 123.3(4) . . ?
C5 C6 H6 118.3 . . ?
C7 C6 H6 118.3 . . ?
C010 C29 C30 120.4(4) . . ?
C010 C29 H29 119.8 . . ?
C30 C29 H29 119.8 . . ?
C2 C3 C4 120.5(4) . . ?
C2 C3 H3 119.7 . . ?
C4 C3 H3 119.7 . . ?
C35 C36 C37 120.5(4) . . ?
C35 C36 H36 119.7 . . ?
C37 C36 H36 119.7 . . ?
C37 C38 C39 120.4(4) . . ?
C37 C38 H38 119.8 . . ?
C39 C38 H38 119.8 . . ?
C36 C35 C34 120.7(4) . . ?
C36 C35 H35 119.6 . . ?
C34 C35 H35 119.6 . . ?
C2 C7 C6 118.8(4) . . ?
C2 C7 H7 120.6 . . ?
C6 C7 H7 120.6 . . ?
C29 C010 C28 121.9(4) . . ?
C29 C010 H010 119.0 . . ?
C28 C010 H010 119.0 . . ?
C38 C37 C36 120.8(4) . . ?
C38 C37 H37 119.6 . . ?
C36 C37 H37 119.6 . . ?
C23 C24 C25 120.5(5) . . ?
C23 C24 H24 119.8 . . ?
C25 C24 H24 119.8 . . ?
C23 C22 C21 119.7(5) . . ?
C23 C22 H22 120.2 . . ?
C21 C22 H22 120.2 . . ?
C24 C23 C22 120.3(5) . . ?
C24 C23 H23 119.8 . . ?
C22 C23 H23 119.8 . . ?
C11 C16 C15 121.1(6) . . ?
C11 C16 H16 119.5 . . ?
C15 C16 H16 119.5 . . ?
C11 C12 C13 123.8(6) . . ?
C11 C12 H12 118.1 . . ?
C13 C12 H12 118.1 . . ?
C14 C15 C16 120.6(7) . . ?
C14 C15 H15 119.7 . . ?
C16 C15 H15 119.7 . . ?
C15 C14 C13 121.2(7) . . ?
C15 C14 H14 119.4 . . ?
C13 C14 H14 119.4 . . ?
C14 C13 C12 117.1(7) . . ?
C14 C13 H13 121.5 . . ?
C12 C13 H13 121.5 . . ?
O1 C1 H1A 109.5 . . ?
O1 C1 H1B 109.5 . . ?
H1A C1 H1B 109.5 . . ?
O1 C1 H1C 109.5 . . ?
H1A C1 H1C 109.5 . . ?
H1B C1 H1C 109.5 . . ?

loop_
_geom_bond_atom_site_label_1
_geom_bond_atom_site_label_2
_geom_bond_distance
_geom_bond_site_symmetry_2
_geom_bond_publ_flag
O2 C25 1.359(5) . ?
O2 C19 1.433(4) . ?
O3 C18 1.220(4) . ?
N2 C33 1.300(4) . ?
N2 C34 1.387(4) . ?
N3 C32 1.304(4) . ?
N3 C39 1.381(5) . ?
N1 C26 1.456(5) . ?
N1 C9 1.458(5) . ?
N1 H1 0.79(4) . ?
O1 C2 1.371(5) . ?
O1 C1 1.411(6) . ?
C33 C32 1.434(5) . ?
C33 C26 1.533(5) . ?
C19 C17 1.526(5) . ?
C19 H19A 0.9700 . ?
C19 H19B 0.9700 . ?
C27 C28 1.388(5) . ?
C27 C31 1.391(5) . ?
C27 C26 1.534(5) . ?
C17 C18 1.532(5) . ?
C17 C8 1.551(5) . ?
C17 C26 1.610(5) . ?
C32 C31 1.464(5) . ?
C8 C5 1.511(5) . ?
C8 C9 1.526(5) . ?
C8 H8 0.9800 . ?
C20 C21 1.383(5) . ?
C20 C25 1.399(5) . ?
C20 C18 1.468(5) . ?
C9 C10 1.524(5) . ?
C9 H9 0.9800 . ?
C31 C30 1.386(5) . ?
C34 C35 1.405(5) . ?
C34 C39 1.417(5) . ?
C39 C38 1.399(5) . ?
C5 C6 1.372(5) . ?
C5 C4 1.392(5) . ?
C25 C24 1.382(6) . ?
C2 C3 1.367(6) . ?
C2 C7 1.369(5) . ?
C11 C16 1.354(6) . ?
C11 C12 1.382(7) . ?
C11 C10 1.492(5) . ?
C30 C29 1.381(6) . ?
C30 H30 0.9300 . ?
C28 C010 1.377(6) . ?
C28 H28 0.9300 . ?
C4 C3 1.382(5) . ?
C4 H4 0.9300 . ?
C21 C22 1.379(6) . ?
C21 H21 0.9300 . ?
C10 H10A 0.9700 . ?
C10 H10B 0.9700 . ?
C6 C7 1.388(5) . ?
C6 H6 0.9300 . ?
C29 C010 1.375(6) . ?
C29 H29 0.9300 . ?
C3 H3 0.9300 . ?
C36 C35 1.356(6) . ?
C36 C37 1.383(6) . ?
C36 H36 0.9300 . ?
C38 C37 1.356(6) . ?
C38 H38 0.9300 . ?
C35 H35 0.9300 . ?
C7 H7 0.9300 . ?
C010 H010 0.9300 . ?
C37 H37 0.9300 . ?
C24 C23 1.356(7) . ?
C24 H24 0.9300 . ?
C22 C23 1.374(7) . ?
C22 H22 0.9300 . ?
C23 H23 0.9300 . ?
C16 C15 1.407(8) . ?
C16 H16 0.9300 . ?
C12 C13 1.384(8) . ?
C12 H12 0.9300 . ?
C15 C14 1.325(9) . ?
C15 H15 0.9300 . ?
C14 C13 1.374(9) . ?
C14 H14 0.9300 . ?
C13 H13 0.9300 . ?
C1 H1A 0.9600 . ?
C1 H1B 0.9600 . ?
C1 H1C 0.9600 . ?

loop_
_geom_hbond_atom_site_label_D
_geom_hbond_atom_site_label_H
_geom_hbond_atom_site_label_A
_geom_hbond_distance_DH
_geom_hbond_distance_HA
_geom_hbond_distance_DA
_geom_hbond_angle_DHA
_geom_hbond_site_symmetry_A
_geom_hbond_publ_flag
C19 H19A O1 0.97 2.48 3.397(5) 158.6 3_756 yes
C19 H19B N2 0.97 2.42 3.050(5) 122.6 . yes
C8 H8 O3 0.98 2.32 2.843(4) 112.7 . yes
C9 H9 N2 0.98 2.62 3.245(5) 121.7 . yes
N1 H1 N3 0.79(4) 2.40(4) 3.149(5) 160(4) 3_666 yes

loop_
_geom_torsion_atom_site_label_1
_geom_torsion_atom_site_label_2
_geom_torsion_atom_site_label_3
_geom_torsion_atom_site_label_4
_geom_torsion
_geom_torsion_site_symmetry_1
_geom_torsion_site_symmetry_2
_geom_torsion_site_symmetry_3
_geom_torsion_site_symmetry_4
_geom_torsion_publ_flag
C34 N2 C33 C32 1.1(5) . . . . ?
C34 N2 C33 C26 -178.4(3) . . . . ?
C25 O2 C19 C17 55.8(4) . . . . ?
O2 C19 C17 C18 -60.2(4) . . . . ?
O2 C19 C17 C8 177.0(3) . . . . ?
O2 C19 C17 C26 59.3(4) . . . . ?
C39 N3 C32 C33 0.7(5) . . . . ?
C39 N3 C32 C31 -178.2(3) . . . . ?
N2 C33 C32 N3 -1.6(5) . . . . ?
C26 C33 C32 N3 178.0(3) . . . . ?
N2 C33 C32 C31 177.4(3) . . . . ?
C26 C33 C32 C31 -3.0(4) . . . . ?
C19 C17 C8 C5 12.5(4) . . . . ?
C18 C17 C8 C5 -106.1(3) . . . . ?
C26 C17 C8 C5 135.8(3) . . . . ?
C19 C17 C8 C9 -115.2(3) . . . . ?
C18 C17 C8 C9 126.2(3) . . . . ?
C26 C17 C8 C9 8.1(3) . . . . ?
C21 C20 C18 O3 -8.2(5) . . . . ?
C25 C20 C18 O3 173.7(3) . . . . ?
C21 C20 C18 C17 171.1(3) . . . . ?
C25 C20 C18 C17 -7.0(5) . . . . ?
C19 C17 C18 O3 -145.7(3) . . . . ?
C8 C17 C18 O3 -22.7(5) . . . . ?
C26 C17 C18 O3 92.1(4) . . . . ?
C19 C17 C18 C20 35.0(4) . . . . ?
C8 C17 C18 C20 158.0(3) . . . . ?
C26 C17 C18 C20 -87.2(4) . . . . ?
C26 N1 C9 C10 168.6(3) . . . . ?
C26 N1 C9 C8 46.6(3) . . . . ?
C5 C8 C9 N1 -160.4(3) . . . . ?
C17 C8 C9 N1 -31.5(3) . . . . ?
C5 C8 C9 C10 78.1(4) . . . . ?
C17 C8 C9 C10 -153.0(3) . . . . ?
C28 C27 C31 C30 2.1(5) . . . . ?
C26 C27 C31 C30 -179.6(3) . . . . ?
C28 C27 C31 C32 -175.3(3) . . . . ?
C26 C27 C31 C32 3.1(4) . . . . ?
N3 C32 C31 C30 2.0(6) . . . . ?
C33 C32 C31 C30 -177.0(4) . . . . ?
N3 C32 C31 C27 179.0(3) . . . . ?
C33 C32 C31 C27 0.0(4) . . . . ?
C33 N2 C34 C35 179.4(3) . . . . ?
C33 N2 C34 C39 0.1(5) . . . . ?
C9 N1 C26 C33 80.0(4) . . . . ?
C9 N1 C26 C27 -165.2(3) . . . . ?
C9 N1 C26 C17 -40.7(3) . . . . ?
N2 C33 C26 N1 -55.2(5) . . . . ?
C32 C33 C26 N1 125.2(3) . . . . ?
N2 C33 C26 C27 -176.0(3) . . . . ?
C32 C33 C26 C27 4.4(3) . . . . ?
N2 C33 C26 C17 59.9(4) . . . . ?
C32 C33 C26 C17 -119.7(3) . . . . ?
C28 C27 C26 N1 49.1(5) . . . . ?
C31 C27 C26 N1 -129.0(3) . . . . ?
C28 C27 C26 C33 173.6(3) . . . . ?
C31 C27 C26 C33 -4.5(4) . . . . ?
C28 C27 C26 C17 -66.1(5) . . . . ?
C31 C27 C26 C17 115.8(3) . . . . ?
C19 C17 C26 N1 141.0(3) . . . . ?
C18 C17 C26 N1 -101.9(3) . . . . ?
C8 C17 C26 N1 18.3(3) . . . . ?
C19 C17 C26 C33 16.4(4) . . . . ?
C18 C17 C26 C33 133.5(3) . . . . ?
C8 C17 C26 C33 -106.3(3) . . . . ?
C19 C17 C26 C27 -98.0(3) . . . . ?
C18 C17 C26 C27 19.1(4) . . . . ?
C8 C17 C26 C27 139.3(3) . . . . ?
C32 N3 C39 C38 -179.7(3) . . . . ?
C32 N3 C39 C34 0.5(5) . . . . ?
N2 C34 C39 N3 -0.9(5) . . . . ?
C35 C34 C39 N3 179.7(3) . . . . ?
N2 C34 C39 C38 179.3(3) . . . . ?
C35 C34 C39 C38 -0.1(5) . . . . ?
C9 C8 C5 C6 40.4(5) . . . . ?
C17 C8 C5 C6 -83.0(4) . . . . ?
C9 C8 C5 C4 -140.0(3) . . . . ?
C17 C8 C5 C4 96.6(4) . . . . ?
C19 O2 C25 C24 157.0(3) . . . . ?
C19 O2 C25 C20 -22.6(5) . . . . ?
C21 C20 C25 O2 -179.6(3) . . . . ?
C18 C20 C25 O2 -1.5(5) . . . . ?
C21 C20 C25 C24 0.8(5) . . . . ?
C18 C20 C25 C24 178.9(4) . . . . ?
C1 O1 C2 C3 170.3(5) . . . . ?
C1 O1 C2 C7 -7.9(7) . . . . ?
C27 C31 C30 C29 -0.8(6) . . . . ?
C32 C31 C30 C29 175.8(4) . . . . ?
C31 C27 C28 C010 -2.1(5) . . . . ?
C26 C27 C28 C010 179.9(3) . . . . ?
C6 C5 C4 C3 -0.5(6) . . . . ?
C8 C5 C4 C3 179.9(3) . . . . ?
C25 C20 C21 C22 -0.3(6) . . . . ?
C18 C20 C21 C22 -178.4(4) . . . . ?
C16 C11 C10 C9 -95.8(5) . . . . ?
C12 C11 C10 C9 81.3(5) . . . . ?
N1 C9 C10 C11 91.8(4) . . . . ?
C8 C9 C10 C11 -153.5(4) . . . . ?
C4 C5 C6 C7 1.4(6) . . . . ?
C8 C5 C6 C7 -179.0(4) . . . . ?
C31 C30 C29 C010 -0.3(6) . . . . ?
C7 C2 C3 C4 0.7(6) . . . . ?
O1 C2 C3 C4 -177.6(4) . . . . ?
C5 C4 C3 C2 -0.5(6) . . . . ?
N3 C39 C38 C37 179.5(4) . . . . ?
C34 C39 C38 C37 -0.7(5) . . . . ?
C37 C36 C35 C34 -1.5(6) . . . . ?
N2 C34 C35 C36 -178.2(3) . . . . ?
C39 C34 C35 C36 1.2(5) . . . . ?
C3 C2 C7 C6 0.2(6) . . . . ?
O1 C2 C7 C6 178.3(4) . . . . ?
C5 C6 C7 C2 -1.3(7) . . . . ?
C30 C29 C010 C28 0.2(7) . . . . ?
C27 C28 C010 C29 1.0(6) . . . . ?
C39 C38 C37 C36 0.4(6) . . . . ?
C35 C36 C37 C38 0.7(7) . . . . ?
O2 C25 C24 C23 -179.8(4) . . . . ?
C20 C25 C24 C23 -0.2(7) . . . . ?
C20 C21 C22 C23 -0.6(7) . . . . ?
C25 C24 C23 C22 -0.8(8) . . . . ?
C21 C22 C23 C24 1.2(8) . . . . ?
C12 C11 C16 C15 0.5(8) . . . . ?
C10 C11 C16 C15 177.8(5) . . . . ?
C16 C11 C12 C13 -1.2(8) . . . . ?
C10 C11 C12 C13 -178.5(5) . . . . ?
C11 C16 C15 C14 -0.4(10) . . . . ?
C16 C15 C14 C13 0.9(11) . . . . ?
C15 C14 C13 C12 -1.4(11) . . . . ?
C11 C12 C13 C14 1.6(10) . . . . ?
